data_1004028
loop_
_publ_author_name
'Josien, L.'
'Simon-Masseron, A.'
'Gramlich, V.'
'Patarin, J.'
'Rouleau, L.'

_publ_section_title
;
Synthesis and crystal structure of IM-6, a new open framework cobalt-gallium 
phosphate with 10- and 12-membered pore openings
;
_journal_issue 4
_journal_name_full 'Chemistry - A European Journal'
_journal_page_first 856
_journal_page_last 861
_journal_paper_doi 10.1002/chem.200390095
_journal_volume 9
_journal_year 2003
_chemical_compound_source ?
_chemical_formula_analytical ?
_chemical_formula_moiety ?
_chemical_formula_structural ?
_chemical_formula_sum 'C10 H30 Co4 Ga6 N4 O41 P10'
_chemical_formula_weight 1826.12
_chemical_melting_point ?
_chemical_name_common ?
_chemical_name_systematic ?
_space_group_IT_number 2
_symmetry_cell_setting triclinic
_symmetry_space_group_name_Hall '-P 1'
_symmetry_space_group_name_H-M 'P -1'
_atom_sites_solution_hydrogens geom
_atom_sites_solution_primary direct
_atom_sites_solution_secondary difmap
_audit_creation_method SHELXL
_cell_angle_alpha 63.47(16)
_cell_angle_beta 74.56(16)
_cell_angle_gamma 76.03(17)
_cell_formula_units_Z 1
_cell_length_a 9.848(20)
_cell_length_b 12.470(32)
_cell_length_c 12.603(28)
_cell_measurement_reflns_used 16
_cell_measurement_temperature 293(2)
_cell_measurement_theta_max 25
_cell_measurement_theta_min 20
_cell_volume 1321.2(52)
_computing_cell_refinement 'STOE DIF4'
_computing_data_collection 'PICKER STOE DIF4'
_computing_data_reduction 'STOE REDU4'
_computing_molecular_graphics SHELXLTL-Plus
_computing_publication_material SHELXL-93
_computing_structure_refinement 'SHELXL-93 (Sheldrick, 1993)'
_computing_structure_solution 'SHELXS-86 (Sheldrick, 1990)'
_diffrn_ambient_temperature 293(2)
_diffrn_measurement_device 'PICKER 4-circle Stoe upgrade'
_diffrn_measurement_method ' \w scans'
_diffrn_radiation_monochromator graphite
_diffrn_radiation_source 'fine-focus sealed tube'
_diffrn_radiation_type CuK\a
_diffrn_radiation_wavelength 1.54178
_diffrn_reflns_av_R_equivalents 0.0000
_diffrn_reflns_av_sigmaI/netI 0.0848
_diffrn_reflns_limit_h_max 9
_diffrn_reflns_limit_h_min -9
_diffrn_reflns_limit_k_max 12
_diffrn_reflns_limit_k_min -10
_diffrn_reflns_limit_l_max 12
_diffrn_reflns_limit_l_min 0
_diffrn_reflns_number 2717
_diffrn_reflns_theta_max 49.95
_diffrn_reflns_theta_min 3.99
_diffrn_standards_decay_% 0
_diffrn_standards_interval_count 120
_diffrn_standards_interval_time ?
_diffrn_standards_number 1
_exptl_absorpt_coefficient_mu 16.773
_exptl_absorpt_correction_T_max ?
_exptl_absorpt_correction_T_min ?
_exptl_absorpt_correction_type none
_exptl_crystal_colour blue
_exptl_crystal_density_diffrn 2.295
_exptl_crystal_density_meas ?
_exptl_crystal_density_method ?
_exptl_crystal_description prism
_exptl_crystal_F_000 890
_exptl_crystal_size_max 0.1
_exptl_crystal_size_mid 0.07
_exptl_crystal_size_min 0.05
_refine_diff_density_max 0.925
_refine_diff_density_min -0.975
_refine_diff_density_rms 0.206
_refine_ls_extinction_coef ?
_refine_ls_extinction_method none
_refine_ls_goodness_of_fit_all 1.001
_refine_ls_goodness_of_fit_obs 1.073
_refine_ls_hydrogen_treatment ?
_refine_ls_matrix_type full
_refine_ls_number_parameters 349
_refine_ls_number_reflns 2717
_refine_ls_number_restraints 79
_refine_ls_restrained_S_all 0.995
_refine_ls_restrained_S_obs 1.060
_refine_ls_R_factor_all 0.1169
_refine_ls_R_factor_obs 0.0629
_refine_ls_shift/esd_max 0.004
_refine_ls_shift/esd_mean 0.000
_refine_ls_structure_factor_coef Fsqd
_refine_ls_weighting_details 'w=1/[\s^2^(Fo^2^)+(0.1118P)^2^+13.0469P] where P=(Fo^2^+2Fc^2^)/3'
_refine_ls_weighting_scheme calc
_refine_ls_wR_factor_all 0.1872
_refine_ls_wR_factor_obs 0.1535
_reflns_number_observed 1716
_reflns_number_total 2717
_reflns_observed_criterion >2sigma(I)
_cod_depositor_comments
;
The following automatic conversions were performed:
'_symmetry_cell_setting' value 'Triclinic' changed to 'triclinic'
according to '/home/saulius/struct/CIF-dictionaries/cif_core.dic'
dictionary named 'cif_core.dic' version 2.4.1 from 2010-06-29.

Automatic conversion script
Id: cif_fix_enum 1527 2010-12-29 10:47:43Z saulius 

The following automatic conversions were performed:

'_refine_ls_weighting_scheme' value 'calc
w=1/[\s^2^(Fo^2^)+(0.1118P)^2^+13.0469P] where P=(Fo^2^+2Fc^2^)/3'
was changed to 'calc'. New tag '_refine_ls_weighting_details' was
created. The value of the new tag was set to
'w=1/[\s^2^(Fo^2^)+(0.1118P)^2^+13.0469P] where P=(Fo^2^+2Fc^2^)/3'.

Automatic conversion script
Id: cif_fix_values 3143 2015-03-26 13:38:13Z robertas 
;
_cod_original_sg_symbol_H-M P-1
_cod_database_code 1004028

loop_
_symmetry_equiv_pos_as_xyz
'x, y, z'
'-x, -y, -z'

loop_
_atom_site_aniso_label
_atom_site_aniso_U_11
_atom_site_aniso_U_22
_atom_site_aniso_U_33
_atom_site_aniso_U_23
_atom_site_aniso_U_13
_atom_site_aniso_U_12
Ga1 0.025(2) 0.022(2) 0.025(2) -0.0049(11) -0.0129(10) -0.0007(10)
Ga5 0.026(2) 0.025(2) 0.016(2) -0.0068(11) -0.0093(10) -0.0032(10)
Ga2 0.025(2) 0.026(2) 0.016(2) -0.0021(11) -0.0094(10) -0.0057(10)
Ga4 0.028(2) 0.020(2) 0.022(2) -0.0014(11) -0.0112(10) -0.0028(10)
Ga3 0.033(2) 0.032(2) 0.029(2) -0.0004(12) -0.0159(12) -0.0101(11)
Co1 0.025(2) 0.022(2) 0.025(2) -0.0049(11) -0.0129(10) -0.0007(10)
Co5 0.026(2) 0.025(2) 0.016(2) -0.0068(11) -0.0093(10) -0.0032(10)
Co2 0.025(2) 0.026(2) 0.016(2) -0.0021(11) -0.0094(10) -0.0057(10)
Co4 0.028(2) 0.020(2) 0.022(2) -0.0014(11) -0.0112(10) -0.0028(10)
Co3 0.033(2) 0.032(2) 0.029(2) -0.0004(12) -0.0159(12) -0.0101(11)
P4 0.028(3) 0.028(3) 0.025(3) -0.010(2) -0.011(2) -0.001(2)
P1 0.030(3) 0.023(3) 0.026(3) -0.001(2) -0.014(2) -0.007(2)
P2 0.048(3) 0.027(3) 0.020(3) -0.005(2) -0.012(2) -0.006(2)
P3 0.029(3) 0.032(3) 0.027(3) -0.004(2) -0.017(2) -0.007(2)
P5 0.025(3) 0.033(3) 0.018(2) -0.008(2) -0.009(2) -0.006(2)
O13 0.067(9) 0.032(7) 0.017(6) 0.000(6) -0.020(6) -0.009(6)
O19 0.040(7) 0.033(7) 0.038(7) 0.001(6) -0.027(6) -0.001(6)
O8 0.035(7) 0.036(7) 0.041(7) -0.018(6) -0.013(6) 0.000(6)
O14 0.056(9) 0.041(8) 0.057(9) -0.023(7) -0.028(7) -0.006(6)
O4 0.043(8) 0.082(10) 0.061(9) -0.040(8) 0.001(7) -0.023(7)
O7 0.075(9) 0.027(7) 0.027(7) 0.005(6) -0.018(6) -0.002(6)
O15 0.044(8) 0.046(9) 0.066(9) -0.024(7) -0.010(7) 0.000(7)
O6 0.018(7) 0.080(10) 0.036(7) -0.028(7) -0.006(6) -0.001(6)
O16 0.056(8) 0.039(8) 0.038(7) -0.010(6) -0.010(6) -0.023(6)
O20 0.040(8) 0.103(12) 0.020(7) -0.023(7) 0.006(6) -0.035(7)
O1 0.036(8) 0.043(8) 0.058(9) -0.021(7) -0.026(6) 0.015(6)
O18 0.045(8) 0.033(7) 0.024(7) -0.004(6) 0.001(6) -0.006(6)
O12 0.029(7) 0.035(8) 0.063(9) 0.009(7) -0.014(6) -0.011(6)
O3 0.121(13) 0.020(7) 0.041(8) -0.003(6) -0.024(8) 0.003(8)
O2 0.089(11) 0.060(9) 0.029(7) -0.003(7) -0.033(7) -0.039(8)
O11 0.076(11) 0.103(13) 0.045(9) -0.029(9) -0.007(8) 0.015(9)
O10 0.093(11) 0.032(8) 0.042(8) -0.004(7) -0.027(7) -0.018(7)
O9 0.037(8) 0.067(9) 0.044(8) -0.017(7) -0.015(6) -0.028(7)
O5 0.057(8) 0.044(8) 0.012(6) -0.005(6) -0.004(6) -0.004(6)
O17 0.133(14) 0.047(9) 0.036(8) -0.022(7) -0.016(9) 0.013(9)
C2 0.175(28) 0.172(28) 0.200(32) -0.124(24) -0.011(23) -0.083(23)
C3 0.098(23) 0.214(35) 0.176(33) -0.138(29) -0.054(22) 0.021(24)
N1 0.203(33) 0.219(32) 0.157(30) -0.030(26) -0.033(25) -0.011(27)
C4 0.182(56) 0.116(48) 0.068(38) 0.020(35) 0.013(38) 0.059(43)

loop_
_atom_site_label
_atom_site_type_symbol
_atom_site_fract_x
_atom_site_fract_y
_atom_site_fract_z
_atom_site_U_iso_or_equiv
_atom_site_thermal_displace_type
_atom_site_occupancy
_atom_site_calc_flag
_atom_site_refinement_flags
_atom_site_disorder_group
Ga1 Ga 0.2002(2) 0.8825(2) 0.5181(2) 0.0243(12) Uani 0.62(6) d P .
Ga5 Ga -0.5314(2) 0.4645(2) 0.6900(2) 0.0216(12) Uani 0.54(6) d P .
Ga2 Ga -0.0973(2) 0.5986(2) 0.8377(2) 0.0230(12) Uani 0.59(6) d P .
Ga4 Ga -0.6079(2) 0.6602(2) 0.9031(2) 0.0252(12) Uani 0.50(6) d P .
Ga3 Ga -0.3669(2) 0.8380(2) 0.4940(2) 0.0329(13) Uani 0.47(6) d P .
Co1 Co 0.2002(2) 0.8825(2) 0.5181(2) 0.0243(12) Uani 0.38(7) d P .
Co5 Co -0.5314(2) 0.4645(2) 0.6900(2) 0.0216(12) Uani 0.46(7) d P .
Co2 Co -0.0973(2) 0.5986(2) 0.8377(2) 0.0230(12) Uani 0.41(7) d P .
Co4 Co -0.6079(2) 0.6602(2) 0.9031(2) 0.0252(12) Uani 0.50(7) d P .
Co3 Co -0.3669(2) 0.8380(2) 0.4940(2) 0.0329(13) Uani 0.53(7) d P .
P4 P -0.5482(4) 0.6979(4) 0.4512(4) 0.0267(11) Uani 1 d . .
P1 P -0.1157(4) 0.8306(4) 0.5996(4) 0.0273(12) Uani 1 d . .
P2 P -0.6384(5) 0.8968(4) 0.6851(4) 0.0323(12) Uani 1 d . .
P3 P -0.3387(5) 0.4913(4) 0.8294(4) 0.0293(12) Uani 1 d . .
P5 P -0.7898(4) 0.4894(4) 0.8831(4) 0.0250(11) Uani 1 d . .
O13 O -0.6347(13) 0.8278(10) 0.8211(9) 0.039(3) Uani 1 d . .
O19 O -0.6063(12) 0.5941(10) 0.5630(10) 0.039(3) Uani 1 d . .
O8 O -0.1814(12) 0.5034(10) 0.8007(10) 0.037(3) Uani 1 d . .
O14 O -0.7435(13) 0.5947(11) 0.8841(11) 0.047(3) Uani 1 d . .
O4 O 0.0390(13) 0.8219(13) 0.5361(12) 0.057(4) Uani 1 d . .
O7 O -0.1274(14) 0.7579(10) 0.7355(10) 0.048(3) Uani 1 d . .
O15 O -0.4217(13) 0.5936(11) 0.8629(12) 0.053(4) Uani 1 d . .
O6 O 0.0911(11) 0.5329(12) 0.8111(10) 0.044(3) Uani 1 d . .
O16 O -0.6344(13) 0.6299(10) 1.0660(10) 0.043(3) Uani 1 d . .
O20 O -0.3738(12) 0.4928(13) 0.7187(10) 0.053(4) Uani 1 d . .
O1 O 0.3451(12) 0.8111(11) 0.4331(11) 0.046(3) Uani 1 d . .
O18 O -0.6682(12) 0.4180(10) 0.8274(9) 0.038(3) Uani 1 d . .
O12 O -0.4088(12) 0.7193(10) 0.4619(12) 0.051(4) Uani 1 d . .
O3 O 0.1829(17) 1.0448(11) 0.4142(11) 0.065(4) Uani 1 d . .
O2 O 0.2370(15) 0.8668(12) 0.6599(10) 0.055(4) Uani 1 d . .
O11 O -0.5022(16) 0.8581(15) 0.6154(12) 0.081(5) Uani 1 d . .
O10 O -0.3418(15) 0.9705(11) 0.3449(11) 0.055(4) Uani 1 d . .
O9 O -0.1928(12) 0.7770(11) 0.5472(10) 0.046(3) Uani 1 d . .
O5 O -0.1569(12) 0.5990(10) 0.9894(9) 0.042(3) Uani 1 d . .
O17 O -0.4698(18) 0.3316(12) 0.6581(12) 0.075(5) Uani 1 d . .
C2 C -0.0713(34) 0.3993(23) 0.5400(30) 0.158(13) Uani 1 d DU .
C3 C -0.1217(22) 0.5207(32) 0.4477(28) 0.142(13) Uani 1 d DU .
N1 N -0.0033(34) 0.4163(23) 0.6218(15) 0.214(16) Uani 1 d DU .
C4 C 0.0444(63) 0.2934(36) 0.7121(32) 0.167(32) Uani 0.50 d PDU .
N4' N -0.4916(81) 1.0226(101) 0.9010(92) 0.382(52) Uiso 0.50 d PDU .
C5' C -0.4157(104) 1.0729(94) 0.9531(118) 0.368(54) Uiso 0.50 d PDU .
C3' C -0.4390(90) 0.8896(94) 0.9444(103) 0.339(50) Uiso 0.50 d PDU .
C6' C -0.2606(96) 1.0579(65) 0.8991(111) 0.410(51) Uiso 0.50 d PDU .
C2' C -0.2848(90) 0.8788(85) 0.8866(97) 0.318(47) Uiso 0.50 d PDU .
N1' N -0.2102(79) 0.9243(66) 0.9441(62) 0.372(44) Uiso 0.50 d PDU .
C7' C -0.0545(76) 0.9075(89) 0.8945(87) 0.220(41) Uiso 0.50 d PDU .
O1W O -0.3969(171) 0.9397(163) 1.0143(154) 0.488(97) Uiso 0.50 d P .

loop_
_atom_type_symbol
_atom_type_description
_atom_type_scat_dispersion_real
_atom_type_scat_dispersion_imag
_atom_type_scat_source
C C 0.0181 0.0091 'International Tables Vol C Tables 4.2.6.8 and 6.1.1.4'
H H 0.0000 0.0000 'International Tables Vol C Tables 4.2.6.8 and 6.1.1.4'
N N 0.0311 0.0180 'International Tables Vol C Tables 4.2.6.8 and 6.1.1.4'
O O 0.0492 0.0322 'International Tables Vol C Tables 4.2.6.8 and 6.1.1.4'
P P 0.2955 0.4335 'International Tables Vol C Tables 4.2.6.8 and 6.1.1.4'
Co Co -2.3653 3.6143 'International Tables Vol C Tables 4.2.6.8 and 6.1.1.4'
Ga Ga -1.2846 0.7763 'International Tables Vol C Tables 4.2.6.8 and 6.1.1.4'
